data_4087576
loop_
_publ_author_name
'Karthik, Vedhagiri'
'Gupta, Vivek'
'Anantharaman, Ganapathi'

_publ_section_title
;
 Synthesis, Structure, and Coordination Chemistry of
 Phosphine-Functionalized Imidazole/Imidazolium Salts and Cleavage of a
 C--P Bond in an NHC--Phosphenium Salt using a Pd(0) Precursor
;
_journal_issue 15
_journal_name_full Organometallics
_journal_page_first 3713
_journal_paper_doi 10.1021/acs.organomet.5b00336
_journal_volume 34
_journal_year 2015
_chemical_formula_moiety 'C33 H33 B2 Cu F8 N4 P2'
_chemical_formula_sum 'C33 H33 B2 Cu F8 N4 P2'
_chemical_formula_weight 784.73
_chemical_name_common 'Copper-phosphine complex'
_space_group_IT_number 11
_space_group_name_Hall '-P 2yb'
_space_group_name_H-M_alt 'P 1 21/m 1'
_symmetry_cell_setting monoclinic
_symmetry_space_group_name_Hall '-P 2yb'
_symmetry_space_group_name_H-M 'P 1 21/m 1'
_atom_sites_solution_hydrogens geom
_atom_sites_solution_primary direct
_atom_sites_solution_secondary difmap
_audit_creation_method SHELXL-97
_cell_angle_alpha 90.00
_cell_angle_beta 116.335(2)
_cell_angle_gamma 90.00
_cell_formula_units_Z 2
_cell_length_a 11.1242(11)
_cell_length_b 15.2340(16)
_cell_length_c 11.7171(12)
_cell_measurement_reflns_used 2843
_cell_measurement_temperature 100(2)
_cell_measurement_theta_max 25.96
_cell_measurement_theta_min 2.36
_cell_volume 1779.6(3)
_computing_cell_refinement 'Bruker SMART'
_computing_data_collection 'Bruker SMART'
_computing_data_reduction 'Bruker SAINT'
_computing_molecular_graphics 'ORTEP 3v2'
_computing_structure_refinement 'SHELXL-97 (Sheldrick, 1997)'
_computing_structure_solution 'SHELXS-97 (Sheldrick, 1990)'
_diffrn_ambient_temperature 100(2)
_diffrn_measured_fraction_theta_full 0.992
_diffrn_measured_fraction_theta_max 0.992
_diffrn_measurement_device_type 'CCD area detector'
_diffrn_measurement_method 'phi and omega scans'
_diffrn_radiation_monochromator graphite
_diffrn_radiation_source 'fine-focus sealed tube'
_diffrn_radiation_type MoK\a
_diffrn_radiation_wavelength 0.71073
_diffrn_reflns_av_R_equivalents 0.0353
_diffrn_reflns_av_sigmaI/netI 0.0418
_diffrn_reflns_limit_h_max 11
_diffrn_reflns_limit_h_min -13
_diffrn_reflns_limit_k_max 18
_diffrn_reflns_limit_k_min -18
_diffrn_reflns_limit_l_max 13
_diffrn_reflns_limit_l_min -14
_diffrn_reflns_number 10019
_diffrn_reflns_theta_full 25.99
_diffrn_reflns_theta_max 25.99
_diffrn_reflns_theta_min 1.94
_exptl_absorpt_coefficient_mu 0.776
_exptl_absorpt_correction_T_max 0.8991
_exptl_absorpt_correction_T_min 0.8478
_exptl_absorpt_correction_type empirical
_exptl_absorpt_process_details sadabs
_exptl_crystal_colour colorless
_exptl_crystal_density_diffrn 1.464
_exptl_crystal_density_method 'not measured'
_exptl_crystal_description block
_exptl_crystal_F_000 800
_exptl_crystal_size_max 0.22
_exptl_crystal_size_mid 0.18
_exptl_crystal_size_min 0.14
_refine_diff_density_max 0.794
_refine_diff_density_min -0.859
_refine_diff_density_rms 0.086
_refine_ls_extinction_method none
_refine_ls_goodness_of_fit_ref 1.067
_refine_ls_hydrogen_treatment constr
_refine_ls_matrix_type full
_refine_ls_number_parameters 262
_refine_ls_number_reflns 3605
_refine_ls_number_restraints 0
_refine_ls_restrained_S_all 1.067
_refine_ls_R_factor_all 0.0651
_refine_ls_R_factor_gt 0.0509
_refine_ls_shift/su_max 0.000
_refine_ls_shift/su_mean 0.000
_refine_ls_structure_factor_coef Fsqd
_refine_ls_weighting_details 'calc w=1/[\s^2^(Fo^2^)+(0.0582P)^2^+2.7566P] where P=(Fo^2^+2Fc^2^)/3'
_refine_ls_weighting_scheme calc
_refine_ls_wR_factor_gt 0.1207
_refine_ls_wR_factor_ref 0.1348
_reflns_number_gt 2904
_reflns_number_total 3605
_reflns_threshold_expression >2sigma(I)
_cod_data_source_file om5b00336_si_002.cif
_cod_data_source_block 28aprbm
_cod_depositor_comments
;
The following automatic conversions were performed:

data item '_refine_ls_hydrogen_treatment' value 'Constr' was changed
to 'constr' in accordance with the
/home/saulius/struct/COD-crude-data/automatic-downloads/DataCite-retrospective/ACS/depositions/lib/dictionaries/cif_core.dic
dictionary named 'cif_core.dic' version 2.4.2 last updated on
2011-04-26.

data item '_symmetry_cell_setting' value 'Monoclinic' was changed to
'monoclinic' in accordance with the
/home/saulius/struct/COD-crude-data/automatic-downloads/DataCite-retrospective/ACS/depositions/lib/dictionaries/cif_core.dic
dictionary named 'cif_core.dic' version 2.4.2 last updated on
2011-04-26.

Automatic conversion script
Id: cif_fix_values 6909 2019-04-08 15:41:33Z antanas 
;
_cod_original_sg_symbol_Hall ' -P 2yb '
_cod_original_sg_symbol_H-M 'P2(1)/m  '
_cod_database_code 4087576

loop_
_symmetry_equiv_pos_as_xyz
'x, y, z'
'-x, y+1/2, -z'
'-x, -y, -z'
'x, -y-1/2, z'

loop_
_atom_site_label
_atom_site_type_symbol
_atom_site_fract_x
_atom_site_fract_y
_atom_site_fract_z
_atom_site_U_iso_or_equiv
_atom_site_adp_type
_atom_site_occupancy
_atom_site_symmetry_multiplicity
_atom_site_calc_flag
_atom_site_refinement_flags
B1 B 0.3565(7) 0.7145(6) 0.0443(9) 0.038(2) Uani 0.50 1 d P
B2 B 0.6440(5) 0.7500 0.7284(5) 0.0281(11) Uani 1 2 d S
C1 C 0.6109(5) 0.7500 -0.0093(5) 0.0441(14) Uani 1 2 d S
H1 H 0.5380 0.7500 -0.0922 0.053 Uiso 1 2 calc SR
C2 C 0.7709(3) 0.7053(2) 0.1733(3) 0.0267(7) Uani 1 1 d .
C3 C 0.6283(5) 0.5879(3) 0.0148(4) 0.0710(17) Uani 1 1 d .
H3A H 0.5793 0.5640 0.0596 0.107 Uiso 1 1 calc R
H3B H 0.7082 0.5522 0.0340 0.107 Uiso 1 1 calc R
H3C H 0.5703 0.5871 -0.0772 0.107 Uiso 1 1 calc R
C4 C 0.9895(3) 0.5835(2) 0.2487(3) 0.0304(7) Uani 1 1 d .
C5 C 1.0757(3) 0.5182(3) 0.3228(3) 0.0402(9) Uani 1 1 d .
H5 H 1.0709 0.4991 0.3978 0.048 Uiso 1 1 calc R
C6 C 1.1684(4) 0.4807(3) 0.2891(3) 0.0413(9) Uani 1 1 d .
H6 H 1.2246 0.4346 0.3389 0.050 Uiso 1 1 calc R
C7 C 1.1788(6) 0.5099(3) 0.1847(5) 0.0659(15) Uani 1 1 d .
H7 H 1.2439 0.4851 0.1625 0.079 Uiso 1 1 calc R
C8 C 1.0952(9) 0.5754(4) 0.1106(7) 0.122(3) Uani 1 1 d .
H8 H 1.1023 0.5952 0.0370 0.146 Uiso 1 1 calc R
C9 C 1.0013(7) 0.6123(3) 0.1429(5) 0.084(2) Uani 1 1 d .
H9 H 0.9445 0.6578 0.0919 0.100 Uiso 1 1 calc R
C10 C 0.7733(3) 0.5612(2) 0.3275(3) 0.0300(7) Uani 1 1 d .
C11 C 0.7717(3) 0.4715(2) 0.3022(3) 0.0327(8) Uani 1 1 d .
H11 H 0.8318 0.4482 0.2724 0.039 Uiso 1 1 calc R
C12 C 0.6826(3) 0.4165(2) 0.3206(3) 0.0359(8) Uani 1 1 d .
H12 H 0.6829 0.3553 0.3048 0.043 Uiso 1 1 calc R
C13 C 0.5931(4) 0.4504(2) 0.3618(3) 0.0372(8) Uani 1 1 d .
H13 H 0.5307 0.4128 0.3725 0.045 Uiso 1 1 calc R
C14 C 0.5948(4) 0.5385(3) 0.3872(4) 0.0423(9) Uani 1 1 d .
H14 H 0.5336 0.5616 0.4158 0.051 Uiso 1 1 calc R
C15 C 0.6846(4) 0.5941(2) 0.3714(4) 0.0402(9) Uani 1 1 d .
H15 H 0.6858 0.6548 0.3906 0.048 Uiso 1 1 calc R
C16 C 0.9962(4) 0.7500 0.7103(4) 0.0314(11) Uani 1 2 d S
C17 C 0.9889(5) 0.7500 0.8321(5) 0.0510(16) Uani 1 2 d S
H17A H 1.0770 0.7649 0.9008 0.076 Uiso 0.50 1 calc PR
H17B H 0.9621 0.6916 0.8475 0.076 Uiso 0.50 1 calc PR
H17C H 0.9228 0.7935 0.8293 0.076 Uiso 0.50 1 calc PR
C18 C 1.2587(5) 0.7500 0.4187(4) 0.0325(11) Uani 1 2 d S
C19 C 1.3639(5) 0.7500 0.3754(5) 0.0598(19) Uani 1 2 d S
H19A H 1.3680 0.8079 0.3409 0.090 Uiso 0.50 1 calc PR
H19B H 1.3434 0.7054 0.3091 0.090 Uiso 0.50 1 calc PR
H19C H 1.4506 0.7367 0.4474 0.090 Uiso 0.50 1 calc PR
Cu1 Cu 0.99461(5) 0.7500 0.44711(5) 0.02230(17) Uani 1 2 d S
F1 F 0.4758(3) 0.7500 0.1561(3) 0.0732(13) Uani 1 2 d S
F2 F 0.2516(4) 0.7192(3) 0.0804(4) 0.0435(12) Uani 0.50 1 d P
F3 F 0.3373(5) 0.7500 -0.0478(5) 0.175(5) Uani 1 2 d S
F4 F 0.3669(6) 0.6375(5) 0.0051(7) 0.0837(19) Uani 0.50 1 d P
F5 F 0.5060(2) 0.7500 0.6909(3) 0.0325(6) Uani 1 2 d S
F6 F 0.6994(2) 0.67602(14) 0.8024(2) 0.0471(6) Uani 1 1 d .
F7 F 0.6704(3) 0.7500 0.6241(3) 0.0497(8) Uani 1 2 d S
N1 N 0.6688(3) 0.6787(2) 0.0564(3) 0.0387(8) Uani 1 1 d .
N2 N 1.0026(4) 0.7500 0.6174(4) 0.0280(8) Uani 1 2 d S
N3 N 1.1768(4) 0.7500 0.4512(3) 0.0255(8) Uani 1 2 d S
P1 P 0.88474(8) 0.64074(5) 0.30736(7) 0.0246(2) Uani 1 1 d .

loop_
_atom_site_aniso_label
_atom_site_aniso_U_11
_atom_site_aniso_U_22
_atom_site_aniso_U_33
_atom_site_aniso_U_23
_atom_site_aniso_U_13
_atom_site_aniso_U_12
B1 0.015(3) 0.042(4) 0.054(5) 0.019(4) 0.013(4) 0.003(3)
B2 0.031(3) 0.028(3) 0.030(3) 0.000 0.017(2) 0.000
C1 0.025(3) 0.089(5) 0.018(2) 0.000 0.010(2) 0.000
C2 0.0192(14) 0.0443(18) 0.0155(14) -0.0025(13) 0.0067(12) -0.0068(13)
C3 0.086(3) 0.092(4) 0.0219(18) -0.011(2) 0.012(2) -0.070(3)
C4 0.0431(19) 0.0210(16) 0.0330(18) -0.0105(14) 0.0222(15) -0.0095(14)
C5 0.0326(19) 0.061(3) 0.0228(17) -0.0004(17) 0.0090(14) 0.0013(17)
C6 0.045(2) 0.043(2) 0.0332(19) -0.0070(17) 0.0150(16) 0.0018(17)
C7 0.114(4) 0.034(2) 0.090(4) 0.004(2) 0.082(4) 0.018(2)
C8 0.249(8) 0.066(4) 0.152(6) 0.066(4) 0.181(7) 0.090(5)
C9 0.173(6) 0.035(2) 0.108(4) 0.037(3) 0.122(5) 0.049(3)
C10 0.0362(18) 0.0321(18) 0.0202(15) -0.0037(13) 0.0113(14) -0.0144(14)
C11 0.0387(19) 0.0300(18) 0.0277(17) 0.0062(14) 0.0132(14) -0.0037(15)
C12 0.042(2) 0.0289(18) 0.0294(18) 0.0043(14) 0.0085(15) -0.0088(15)
C13 0.0374(19) 0.039(2) 0.0320(18) 0.0036(16) 0.0120(15) -0.0149(16)
C14 0.049(2) 0.042(2) 0.046(2) -0.0037(18) 0.0300(19) -0.0129(18)
C15 0.051(2) 0.033(2) 0.045(2) -0.0110(17) 0.0290(18) -0.0163(16)
C16 0.020(2) 0.046(3) 0.023(2) 0.000 0.0048(18) 0.000
C17 0.036(3) 0.094(5) 0.023(3) 0.000 0.012(2) 0.000
C18 0.026(2) 0.043(3) 0.027(2) 0.000 0.009(2) 0.000
C19 0.025(3) 0.124(6) 0.031(3) 0.000 0.014(2) 0.000
Cu1 0.0243(3) 0.0218(3) 0.0196(3) 0.000 0.0086(2) 0.000
F1 0.0295(17) 0.151(4) 0.0376(18) 0.000 0.0135(15) 0.000
F2 0.0306(19) 0.069(4) 0.033(2) 0.0038(18) 0.0160(16) 0.0017(17)
F3 0.038(3) 0.428(15) 0.055(3) 0.000 0.017(2) 0.000
F4 0.078(4) 0.096(5) 0.078(4) -0.033(4) 0.036(4) -0.011(4)
F5 0.0235(13) 0.0336(15) 0.0390(15) 0.000 0.0126(12) 0.000
F6 0.0427(12) 0.0365(12) 0.0689(15) 0.0198(11) 0.0310(11) 0.0161(10)
F7 0.0355(16) 0.082(2) 0.0338(16) 0.000 0.0174(14) 0.000
N1 0.0312(15) 0.065(2) 0.0171(13) -0.0049(14) 0.0080(12) -0.0214(15)
N2 0.033(2) 0.026(2) 0.025(2) 0.000 0.0126(17) 0.000
N3 0.0222(19) 0.026(2) 0.0241(19) 0.000 0.0061(16) 0.000
P1 0.0293(4) 0.0244(4) 0.0210(4) -0.0034(3) 0.0119(3) -0.0071(3)

loop_
_atom_type_symbol
_atom_type_description
_atom_type_scat_dispersion_real
_atom_type_scat_dispersion_imag
_atom_type_scat_source
C C 0.0033 0.0016 'International Tables Vol C Tables 4.2.6.8 and 6.1.1.4'
H H 0.0000 0.0000 'International Tables Vol C Tables 4.2.6.8 and 6.1.1.4'
B B 0.0013 0.0007 'International Tables Vol C Tables 4.2.6.8 and 6.1.1.4'
N N 0.0061 0.0033 'International Tables Vol C Tables 4.2.6.8 and 6.1.1.4'
F F 0.0171 0.0103 'International Tables Vol C Tables 4.2.6.8 and 6.1.1.4'
P P 0.1023 0.0942 'International Tables Vol C Tables 4.2.6.8 and 6.1.1.4'
Cu Cu 0.3201 1.2651 'International Tables Vol C Tables 4.2.6.8 and 6.1.1.4'

loop_
_geom_angle_atom_site_label_1
_geom_angle_atom_site_label_2
_geom_angle_atom_site_label_3
_geom_angle
_geom_angle_site_symmetry_1
_geom_angle_site_symmetry_3
B1 B1 F3 61.6(5) 4_575 .
B1 B1 F4 156.1(5) 4_575 .
F3 B1 F4 96.0(8) . .
B1 B1 F2 87.1(4) 4_575 .
F3 B1 F2 115.3(7) . .
F4 B1 F2 111.8(7) . .
B1 B1 F1 68.7(3) 4_575 .
F3 B1 F1 112.3(6) . .
F4 B1 F1 117.4(6) . .
F2 B1 F1 104.5(7) . .
B1 B1 F2 54.3(3) 4_575 4_575
F3 B1 F2 95.2(6) . 4_575
F4 B1 F2 142.9(6) . 4_575
F2 B1 F2 32.8(3) . 4_575
F1 B1 F2 90.4(5) . 4_575
F7 B2 F6 110.1(3) . .
F7 B2 F6 110.1(3) . 4_575
F6 B2 F6 108.5(4) . 4_575
F7 B2 F5 111.0(4) . .
F6 B2 F5 108.5(3) . .
F6 B2 F5 108.5(3) 4_575 .
N1 C1 N1 110.5(4) . 4_575
N1 C1 H1 124.8 . .
N1 C1 H1 124.8 4_575 .
C2 C2 N1 106.9(2) 4_575 .
C2 C2 P1 122.94(10) 4_575 .
N1 C2 P1 130.2(3) . .
N1 C3 H3A 109.5 . .
N1 C3 H3B 109.5 . .
H3A C3 H3B 109.5 . .
N1 C3 H3C 109.5 . .
H3A C3 H3C 109.5 . .
H3B C3 H3C 109.5 . .
C9 C4 C5 118.4(3) . .
C9 C4 P1 121.5(3) . .
C5 C4 P1 119.3(3) . .
C6 C5 C4 121.0(3) . .
C6 C5 H5 119.5 . .
C4 C5 H5 119.5 . .
C7 C6 C5 119.8(4) . .
C7 C6 H6 120.1 . .
C5 C6 H6 120.1 . .
C6 C7 C8 120.2(4) . .
C6 C7 H7 119.9 . .
C8 C7 H7 119.9 . .
C7 C8 C9 120.2(4) . .
C7 C8 H8 119.9 . .
C9 C8 H8 119.9 . .
C4 C9 C8 120.3(4) . .
C4 C9 H9 119.8 . .
C8 C9 H9 119.8 . .
C15 C10 C11 119.1(3) . .
C15 C10 P1 116.2(3) . .
C11 C10 P1 124.7(3) . .
C12 C11 C10 120.1(3) . .
C12 C11 H11 119.9 . .
C10 C11 H11 119.9 . .
C13 C12 C11 120.2(3) . .
C13 C12 H12 119.9 . .
C11 C12 H12 119.9 . .
C14 C13 C12 119.8(3) . .
C14 C13 H13 120.1 . .
C12 C13 H13 120.1 . .
C13 C14 C15 120.7(4) . .
C13 C14 H14 119.6 . .
C15 C14 H14 119.6 . .
C14 C15 C10 120.0(3) . .
C14 C15 H15 120.0 . .
C10 C15 H15 120.0 . .
N2 C16 C17 179.6(5) . .
C16 C17 H17A 109.5 . .
C16 C17 H17B 109.5 . .
H17A C17 H17B 109.5 . .
C16 C17 H17C 109.5 . .
H17A C17 H17C 109.5 . .
H17B C17 H17C 109.5 . .
N3 C18 C19 179.5(5) . .
C18 C19 H19A 109.5 . .
C18 C19 H19B 109.5 . .
H19A C19 H19B 109.5 . .
C18 C19 H19C 109.5 . .
H19A C19 H19C 109.5 . .
H19B C19 H19C 109.5 . .
N2 Cu1 N3 112.78(15) . .
N2 Cu1 P1 120.06(7) . .
N3 Cu1 P1 103.40(7) . .
N2 Cu1 P1 120.06(6) . 4_575
N3 Cu1 P1 103.40(7) . 4_575
P1 Cu1 P1 94.11(5) . 4_575
B1 F1 B1 42.5(7) . 4_575
F2 F2 B1 92.9(4) 4_575 .
F2 F2 B1 54.3(3) 4_575 4_575
B1 F2 B1 38.6(6) . 4_575
B1 F3 B1 56.7(10) . 4_575
C1 N1 C2 107.9(3) . .
C1 N1 C3 125.5(3) . .
C2 N1 C3 126.5(3) . .
C16 N2 Cu1 174.4(4) . .
C18 N3 Cu1 161.3(4) . .
C2 P1 C4 104.60(15) . .
C2 P1 C10 102.70(15) . .
C4 P1 C10 108.46(15) . .
C2 P1 Cu1 99.94(11) . .
C4 P1 Cu1 113.19(11) . .
C10 P1 Cu1 124.95(11) . .

loop_
_geom_bond_atom_site_label_1
_geom_bond_atom_site_label_2
_geom_bond_distance
_geom_bond_site_symmetry_2
B1 B1 1.082(18) 4_575
B1 F3 1.139(9) .
B1 F4 1.283(11) .
B1 F2 1.408(9) .
B1 F1 1.492(9) .
B1 F2 1.732(10) 4_575
B2 F7 1.377(6) .
B2 F6 1.388(4) .
B2 F6 1.388(4) 4_575
B2 F5 1.397(6) .
C1 N1 1.322(4) .
C1 N1 1.322(4) 4_575
C1 H1 0.9500 .
C2 C2 1.361(7) 4_575
C2 N1 1.396(4) .
C2 P1 1.810(3) .
C3 N1 1.469(5) .
C3 H3A 0.9800 .
C3 H3B 0.9800 .
C3 H3C 0.9800 .
C4 C9 1.375(5) .
C4 C5 1.387(5) .
C4 P1 1.816(3) .
C5 C6 1.381(5) .
C5 H5 0.9500 .
C6 C7 1.353(5) .
C6 H6 0.9500 .
C7 C8 1.378(7) .
C7 H7 0.9500 .
C8 C9 1.379(6) .
C8 H8 0.9500 .
C9 H9 0.9500 .
C10 C15 1.394(5) .
C10 C11 1.395(5) .
C10 P1 1.823(3) .
C11 C12 1.386(5) .
C11 H11 0.9500 .
C12 C13 1.385(5) .
C12 H12 0.9500 .
C13 C14 1.374(5) .
C13 H13 0.9500 .
C14 C15 1.383(5) .
C14 H14 0.9500 .
C15 H15 0.9500 .
C16 N2 1.123(6) .
C16 C17 1.464(7) .
C17 H17A 0.9800 .
C17 H17B 0.9800 .
C17 H17C 0.9800 .
C18 N3 1.133(6) .
C18 C19 1.468(7) .
C19 H19A 0.9800 .
C19 H19B 0.9800 .
C19 H19C 0.9800 .
Cu1 N2 1.957(4) .
Cu1 N3 2.006(4) .
Cu1 P1 2.2738(9) .
Cu1 P1 2.2738(9) 4_575
F1 B1 1.492(9) 4_575
F2 F2 0.939(8) 4_575
F2 B1 1.732(10) 4_575
F3 B1 1.139(9) 4_575

loop_
_geom_torsion_atom_site_label_1
_geom_torsion_atom_site_label_2
_geom_torsion_atom_site_label_3
_geom_torsion_atom_site_label_4
_geom_torsion
_geom_torsion_site_symmetry_1
_geom_torsion_site_symmetry_4
C9 C4 C5 C6 -2.2(6) . .
P1 C4 C5 C6 -172.0(3) . .
C4 C5 C6 C7 2.3(6) . .
C5 C6 C7 C8 -1.5(8) . .
C6 C7 C8 C9 0.6(11) . .
C5 C4 C9 C8 1.3(8) . .
P1 C4 C9 C8 170.9(6) . .
C7 C8 C9 C4 -0.6(11) . .
C15 C10 C11 C12 0.2(5) . .
P1 C10 C11 C12 -179.9(2) . .
C10 C11 C12 C13 1.2(5) . .
C11 C12 C13 C14 -1.4(5) . .
C12 C13 C14 C15 0.3(6) . .
C13 C14 C15 C10 1.0(6) . .
C11 C10 C15 C14 -1.2(5) . .
P1 C10 C15 C14 178.8(3) . .
F3 B1 F1 B1 44.7(8) . 4_575
F4 B1 F1 B1 154.5(6) . 4_575
F2 B1 F1 B1 -81.0(5) . 4_575
F2 B1 F1 B1 -51.0(4) 4_575 4_575
B1 B1 F2 F2 0.001(2) 4_575 4_575
F3 B1 F2 F2 -56.6(7) . 4_575
F4 B1 F2 F2 -164.9(7) . 4_575
F1 B1 F2 F2 67.2(4) . 4_575
F3 B1 F2 B1 -56.6(7) . 4_575
F4 B1 F2 B1 -164.9(7) . 4_575
F1 B1 F2 B1 67.2(4) . 4_575
F2 B1 F2 B1 -0.001(1) 4_575 4_575
F4 B1 F3 B1 -171.0(4) . 4_575
F2 B1 F3 B1 71.4(8) . 4_575
F1 B1 F3 B1 -48.2(7) . 4_575
F2 B1 F3 B1 44.4(5) 4_575 4_575
N1 C1 N1 C2 0.3(5) 4_575 .
N1 C1 N1 C3 178.1(3) 4_575 .
C2 C2 N1 C1 -0.2(3) 4_575 .
P1 C2 N1 C1 178.4(3) . .
C2 C2 N1 C3 -178.0(3) 4_575 .
P1 C2 N1 C3 0.6(5) . .
C17 C16 N2 Cu1 180.0(3) . .
N3 Cu1 N2 C16 180.000(15) . .
P1 Cu1 N2 C16 -57.76(7) . .
P1 Cu1 N2 C16 57.76(7) 4_575 .
C19 C18 N3 Cu1 0.00(15) . .
N2 Cu1 N3 C18 180.000(3) . .
P1 Cu1 N3 C18 48.81(3) . .
P1 Cu1 N3 C18 -48.81(3) 4_575 .
C2 C2 P1 C4 -114.99(12) 4_575 .
N1 C2 P1 C4 66.6(3) . .
C2 C2 P1 C10 131.80(12) 4_575 .
N1 C2 P1 C10 -46.6(3) . .
C2 C2 P1 Cu1 2.33(9) 4_575 .
N1 C2 P1 Cu1 -176.1(3) . .
C9 C4 P1 C2 19.7(4) . .
C5 C4 P1 C2 -170.8(3) . .
C9 C4 P1 C10 128.7(4) . .
C5 C4 P1 C10 -61.8(3) . .
C9 C4 P1 Cu1 -88.1(4) . .
C5 C4 P1 Cu1 81.4(3) . .
C15 C10 P1 C2 -69.3(3) . .
C11 C10 P1 C2 110.8(3) . .
C15 C10 P1 C4 -179.6(3) . .
C11 C10 P1 C4 0.5(3) . .
C15 C10 P1 Cu1 42.7(3) . .
C11 C10 P1 Cu1 -137.3(2) . .
N2 Cu1 P1 C2 125.59(15) . .
N3 Cu1 P1 C2 -107.70(13) . .
P1 Cu1 P1 C2 -2.87(11) 4_575 .
N2 Cu1 P1 C4 -123.71(16) . .
N3 Cu1 P1 C4 3.01(15) . .
P1 Cu1 P1 C4 107.84(12) 4_575 .
N2 Cu1 P1 C10 12.33(19) . .
N3 Cu1 P1 C10 139.05(16) . .
P1 Cu1 P1 C10 -116.12(14) 4_575 .
